data_1564120
loop_
_publ_author_name
'Li, Jing'
'Liu, Jinjian'
'Lu, Wenbo'

_publ_section_title
;
 Photochromism and hydrochromism of three complexes based on a new
 viologen 1-(4-carboxybutyl)-4,4&#x2032;-bipyridinium ligand
;
_journal_name_full 'Inorganica Chimica Acta'
_journal_page_first 119921
_journal_paper_doi 10.1016/j.ica.2020.119921
_journal_volume 512
_journal_year 2020
_chemical_formula_moiety 'C15 H27 Co N2 O7, C9 H3 O6, 5.5(H2 O)'
_chemical_formula_sum 'C24 H41 Co N2 O18.5'
_chemical_formula_weight 712.52
_space_group_crystal_system monoclinic
_space_group_IT_number 15
_space_group_name_Hall '-C 2yc'
_space_group_name_H-M_alt 'C 1 2/c 1'
_atom_sites_solution_hydrogens geom
_atom_sites_solution_primary direct
_atom_sites_solution_secondary difmap
_cell_angle_alpha 90.00
_cell_angle_beta 118.0950(10)
_cell_angle_gamma 90.00
_cell_formula_units_Z 8
_cell_length_a 22.2258(15)
_cell_length_b 13.9795(9)
_cell_length_c 23.028(2)
_cell_measurement_reflns_used 9542
_cell_measurement_temperature 273(2)
_cell_measurement_theta_max 28.33
_cell_measurement_theta_min 2.29
_cell_volume 6311.8(8)
_computing_molecular_graphics
;
O. V. Dolomanov, L. J. Bourhis, R. J. Gildea, J. A. K. Howard and H. Puschmann,
OLEX2: a complete structure solution, refinement and analysis program.
J. Appl. Cryst. (2009). 42, 339-341.
;
_computing_publication_material
;
O. V. Dolomanov, L. J. Bourhis, R. J. Gildea, J. A. K. Howard and H. Puschmann,
OLEX2: a complete structure solution, refinement and analysis program.
J. Appl. Cryst. (2009). 42, 339-341.
;
_computing_structure_refinement
;
XL, G.M. Sheldrick, Acta Cryst.
(2008). A64, 112-122
;
_computing_structure_solution
;
XS, G.M. Sheldrick, Acta Cryst.
(2008). A64, 112-122
;
_diffrn_ambient_temperature 273.15
_diffrn_measured_fraction_theta_full 0.992
_diffrn_measured_fraction_theta_max 0.992
_diffrn_measurement_device_type 'CCD area detector'
_diffrn_measurement_method 'phi and omega scans'
_diffrn_radiation_monochromator graphite
_diffrn_radiation_type MoK\a
_diffrn_radiation_wavelength 0.71073
_diffrn_reflns_av_R_equivalents 0.0323
_diffrn_reflns_av_unetI/netI 0.0259
_diffrn_reflns_limit_h_max 29
_diffrn_reflns_limit_h_min -29
_diffrn_reflns_limit_k_max 18
_diffrn_reflns_limit_k_min -17
_diffrn_reflns_limit_l_max 30
_diffrn_reflns_limit_l_min -30
_diffrn_reflns_number 44844
_diffrn_reflns_theta_full 28.37
_diffrn_reflns_theta_max 28.37
_diffrn_reflns_theta_min 2.28
_diffrn_source 'fine-focus sealed tube'
_exptl_absorpt_coefficient_mu 0.628
_exptl_absorpt_correction_T_max 0.7457
_exptl_absorpt_correction_T_min 0.5933
_exptl_absorpt_correction_type multi-scan
_exptl_absorpt_process_details
;
? was used for absorption correction.
wR2(int) was 0.1115 before and 0.0584 after correction.
The Ratio of minimum to maximum transmission is 0.7956.
The \l/2 correction factor is Not present.
;
_exptl_crystal_colour orange
_exptl_crystal_density_diffrn 1.500
_exptl_crystal_density_meas .
_exptl_crystal_density_method 'not measured'
_exptl_crystal_description block
_exptl_crystal_F_000 2992
_exptl_crystal_size_max 0.5
_exptl_crystal_size_mid 0.3
_exptl_crystal_size_min 0.25
_refine_diff_density_max 2.449
_refine_diff_density_min -0.688
_refine_diff_density_rms 0.101
_refine_ls_extinction_method none
_refine_ls_goodness_of_fit_ref 1.023
_refine_ls_hydrogen_treatment mixed
_refine_ls_matrix_type full
_refine_ls_number_parameters 435
_refine_ls_number_reflns 7840
_refine_ls_number_restraints 0
_refine_ls_restrained_S_all 1.023
_refine_ls_R_factor_all 0.0662
_refine_ls_R_factor_gt 0.0609
_refine_ls_shift/su_max 0.001
_refine_ls_shift/su_mean 0.000
_refine_ls_structure_factor_coef Fsqd
_refine_ls_weighting_details 'calc w=1/[\s^2^(Fo^2^)+(0.1115P)^2^+18.3468P] where P=(Fo^2^+2Fc^2^)/3'
_refine_ls_weighting_scheme calc
_refine_ls_wR_factor_gt 0.1822
_refine_ls_wR_factor_ref 0.1873
_reflns_number_gt 6989
_reflns_number_total 7840
_reflns_threshold_expression >2sigma(I)
_cod_data_source_file ICA-2020-512-119921.cif
_cod_data_source_block Co
_cod_original_cell_volume 6312.0(8)
_cod_original_formula_sum 'C24 H41 Co N2 O18.50'
_cod_database_code 1564120
_olex2_refinement_description
;
1. Fixed Uiso
 At 1.2 times of:
  H15 of C15, H13 of C13, H18 of C18, H24 of C24, H21 of C21, {H5A,H5B} of C5,
   H6 of C6, {H3A,H3B} of C3, H14 of C14, H12 of C12, H8 of C8, H7 of C7, {H4A,
  H4B} of C4, {H2A,H2B} of C2, H9 of C9
 At 1.5 times of:
  {H17A,H17B} of O17, {H15A,H15B} of O15, {H18A,H18B} of O18, {H16A,H16B} of
  O16, {H14A,H14B} of O14, {H6A,H6B} of O6, {H2C,H2D} of O2, H3 of O3, {H19A,
  H19B} of O19, {H5C,H5D} of O5, {H1A,H1B} of O1, {H13A,H13B} of O13
2. Others
 Fixed Sof: H13A(0.5) H13B(0.5)
3.a Free rotating group:
 O19(H19A,H19B), O6(H6A,H6B), O2(H2C,H2D), O13(H13A,H13B), O1(H1A,H1B), O5(H5C,
 H5D)
3.b Rotating group:
 O14(H14A,H14B), O16(H16A,H16B), O18(H18A,H18B), O15(H15A,H15B), O17(H17A,H17B)
3.c Secondary CH2 refined with riding coordinates:
 C2(H2A,H2B), C4(H4A,H4B), C5(H5A,H5B), C3(H3A,H3B)
3.d Aromatic/amide H refined with riding coordinates:
 C24(H24), C18(H18), C13(H13), C15(H15), C21(H21), C9(H9), C12(H12), C14(H14),
 C7(H7), C8(H8), C6(H6)
3.e Idealised tetrahedral OH refined as rotating group:
 O3(H3)
;

loop_
_space_group_symop_id
_space_group_symop_operation_xyz
1 'x, y, z'
2 '-x, y, -z+1/2'
3 'x+1/2, y+1/2, z'
4 '-x+1/2, y+1/2, -z+1/2'
5 '-x, -y, -z'
6 'x, -y, z-1/2'
7 '-x+1/2, -y+1/2, -z'
8 'x+1/2, -y+1/2, z-1/2'

loop_
_atom_site_label
_atom_site_type_symbol
_atom_site_fract_x
_atom_site_fract_y
_atom_site_fract_z
_atom_site_U_iso_or_equiv
_atom_site_adp_type
_atom_site_occupancy
_atom_site_symmetry_multiplicity
_atom_site_calc_flag
_atom_site_refinement_flags
_atom_site_disorder_assembly
_atom_site_disorder_group
Co1 Co 0.465179(16) 0.69019(2) 0.102040(15) 0.02506(13) Uani 1 1 d . . .
O14 O 0.48713(10) 0.58052(17) 0.16968(10) 0.0387(5) Uani 1 1 d . . .
H14A H 0.4509 0.5646 0.1725 0.058 Uiso 1 1 d R . .
H14B H 0.5185 0.5981 0.2085 0.058 Uiso 1 1 d R . .
O16 O 0.36362(9) 0.64101(15) 0.05424(9) 0.0325(4) Uani 1 1 d . . .
H16A H 0.3551 0.6067 0.0808 0.049 Uiso 1 1 d R . .
H16B H 0.3569 0.6063 0.0207 0.049 Uiso 1 1 d R . .
O18 O 0.43183(10) 0.77944(16) 0.15439(10) 0.0369(4) Uani 1 1 d . . .
H18A H 0.3923 0.8033 0.1282 0.055 Uiso 1 1 d R . .
H18B H 0.4603 0.8261 0.1723 0.055 Uiso 1 1 d R . .
O15 O 0.49007(10) 0.60503(16) 0.04365(10) 0.0367(5) Uani 1 1 d . . .
H15A H 0.4536 0.5813 0.0114 0.055 Uiso 1 1 d R . .
H15B H 0.5159 0.5581 0.0665 0.055 Uiso 1 1 d R . .
O11 O 0.59547(9) 0.52009(18) 0.28404(10) 0.0381(5) Uani 1 1 d . . .
O17 O 0.43559(11) 0.79858(15) 0.02910(10) 0.0380(5) Uani 1 1 d . . .
H17A H 0.4475 0.8554 0.0470 0.057 Uiso 1 1 d R . .
H17B H 0.3912 0.7986 0.0043 0.057 Uiso 1 1 d R . .
O8 O 0.59148(10) 0.4790(2) 0.06821(10) 0.0480(6) Uani 1 1 d . . .
O7 O 0.68637(11) 0.4324(2) 0.06841(10) 0.0457(6) Uani 1 1 d . . .
N2 N 0.57024(11) 0.73460(17) 0.15377(11) 0.0300(4) Uani 1 1 d . . .
C22 C 0.69586(12) 0.52080(18) 0.27264(11) 0.0242(4) Uani 1 1 d . . .
O12 O 0.69092(10) 0.56751(19) 0.36949(10) 0.0428(5) Uani 1 1 d . . .
C24 C 0.76680(12) 0.52160(18) 0.30314(11) 0.0248(5) Uani 1 1 d . . .
H24 H 0.7913 0.5310 0.3484 0.030 Uiso 1 1 calc R . .
C17 C 0.80146(12) 0.50851(18) 0.26686(12) 0.0256(5) Uani 1 1 d . . .
C23 C 0.65857(12) 0.53758(19) 0.31213(12) 0.0274(5) Uani 1 1 d . . .
O9 O 0.90624(11) 0.5211(2) 0.26369(12) 0.0481(6) Uani 1 1 d . . .
C18 C 0.76467(12) 0.49245(18) 0.19929(12) 0.0263(5) Uani 1 1 d . . .
H18 H 0.7876 0.4836 0.1748 0.032 Uiso 1 1 calc R . .
C11 C 0.71277(13) 0.75476(18) 0.22628(13) 0.0277(5) Uani 1 1 d . . .
C10 C 0.78811(13) 0.75948(19) 0.26530(13) 0.0306(5) Uani 1 1 d . . .
C19 C 0.69394(12) 0.48960(18) 0.16833(11) 0.0251(5) Uani 1 1 d . . .
C13 C 0.67124(13) 0.7582(2) 0.25651(13) 0.0320(5) Uani 1 1 d . . .
H13 H 0.6904 0.7679 0.3017 0.038 Uiso 1 1 calc R . .
C20 C 0.65457(13) 0.4660(2) 0.09598(12) 0.0288(5) Uani 1 1 d . . .
O10 O 0.90941(11) 0.5033(2) 0.36131(11) 0.0559(7) Uani 1 1 d . . .
C15 C 0.60124(14) 0.7472(2) 0.21907(13) 0.0326(5) Uani 1 1 d . . .
H15 H 0.5746 0.7486 0.2404 0.039 Uiso 1 1 calc R . .
C21 C 0.65982(12) 0.50420(18) 0.20504(12) 0.0256(5) Uani 1 1 d . . .
H21 H 0.6124 0.5029 0.1843 0.031 Uiso 1 1 calc R . .
C16 C 0.87831(13) 0.5107(2) 0.29970(14) 0.0334(6) Uani 1 1 d . . .
C9 C 0.82105(15) 0.7471(2) 0.33296(15) 0.0392(6) Uani 1 1 d . . .
H9 H 0.7954 0.7383 0.3549 0.047 Uiso 1 1 calc R . .
O3 O 1.25576(15) 0.8609(3) 0.42362(16) 0.0676(8) Uani 1 1 d . . .
H3 H 1.2958 0.8769 0.4453 0.101 Uiso 1 1 calc R . .
C12 C 0.68027(14) 0.7436(2) 0.15833(14) 0.0369(6) Uani 1 1 d . . .
H12 H 0.7056 0.7419 0.1357 0.044 Uiso 1 1 calc R . .
C14 C 0.61017(15) 0.7351(2) 0.12459(13) 0.0377(6) Uani 1 1 d . . .
H14 H 0.5894 0.7294 0.0790 0.045 Uiso 1 1 calc R . .
N1 N 0.92905(15) 0.7547(3) 0.33791(17) 0.0648(10) Uani 1 1 d . . .
C7 C 0.89075(17) 0.7477(3) 0.36807(17) 0.0552(9) Uani 1 1 d . . .
H7 H 0.9117 0.7430 0.4137 0.066 Uiso 1 1 calc R . .
C2 C 1.15089(19) 0.8389(3) 0.42176(19) 0.0565(9) Uani 1 1 d . . .
H2A H 1.1290 0.8855 0.3868 0.068 Uiso 1 1 calc R . .
H2B H 1.1470 0.7770 0.4012 0.068 Uiso 1 1 calc R . .
C4 C 1.0329(3) 0.8372(5) 0.4134(4) 0.099(2) Uani 1 1 d . . .
H4A H 1.0101 0.8510 0.4395 0.118 Uiso 1 1 calc R . .
H4B H 1.0223 0.8885 0.3817 0.118 Uiso 1 1 calc R . .
C8 C 0.82860(17) 0.7747(3) 0.23493(17) 0.0532(9) Uani 1 1 d . . .
H8 H 0.8087 0.7857 0.1898 0.064 Uiso 1 1 calc R . .
C1 C 1.22594(18) 0.8640(3) 0.46058(19) 0.0525(8) Uani 1 1 d . . .
C5 C 1.0061(2) 0.7479(4) 0.3780(3) 0.0791(15) Uani 1 1 d . . .
H5A H 1.0183 0.6953 0.4090 0.095 Uiso 1 1 calc R . .
H5B H 1.0258 0.7357 0.3490 0.095 Uiso 1 1 calc R . .
C3 C 1.1129(2) 0.8354(5) 0.4605(2) 0.0764(15) Uani 1 1 d . . .
H3A H 1.1258 0.8898 0.4902 0.092 Uiso 1 1 calc R . .
H3B H 1.1251 0.7776 0.4869 0.092 Uiso 1 1 calc R . .
O4 O 1.25331(18) 0.8840(4) 0.51739(19) 0.1005(15) Uani 1 1 d . . .
C6 C 0.8987(2) 0.7732(5) 0.2726(2) 0.0843(18) Uani 1 1 d . . .
H6 H 0.9257 0.7852 0.2525 0.101 Uiso 1 1 calc R . .
O19 O 0.79463(14) 0.6737(2) 0.45912(14) 0.0573(7) Uani 1 1 d G . .
H19A H 0.8158 0.6217 0.4752 0.086 Uiso 1 1 d G . .
H19B H 0.7586 0.6621 0.4235 0.086 Uiso 1 1 d G . .
O6 O 0.79633(14) 0.3334(2) 0.08159(13) 0.0595(7) Uani 1 1 d G . .
H6A H 0.7796 0.3797 0.0932 0.089 Uiso 1 1 d G . .
H6B H 0.7920 0.3443 0.0435 0.089 Uiso 1 1 d G . .
O2 O 1.38184(16) 0.9207(3) 0.46092(15) 0.0696(9) Uani 1 1 d G . .
H2C H 1.3891 0.9286 0.4282 0.104 Uiso 1 1 d G . .
H2D H 1.4071 0.9584 0.4918 0.104 Uiso 1 1 d G . .
O13 O 0.5000 0.9121(2) 0.2500 0.0341(6) Uani 1 2 d SG . .
H13A H 0.4708 0.9432 0.2564 0.051 Uiso 0.50 1 d PG . .
H13B H 0.5157 0.9476 0.2303 0.051 Uiso 0.50 1 d PG . .
O1 O 1.45616(12) 1.0174(2) 0.57829(13) 0.0499(6) Uani 1 1 d G . .
H1A H 1.4341 0.9853 0.5934 0.075 Uiso 1 1 d G . .
H1B H 1.4986 1.0066 0.6015 0.075 Uiso 1 1 d G . .
O5 O 0.88089(18) 0.5763(4) 0.1346(2) 0.0929(13) Uani 1 1 d G . .
H5C H 0.8405 0.5726 0.1031 0.139 Uiso 1 1 d G . .
H5D H 0.8811 0.5603 0.1703 0.139 Uiso 1 1 d G . .

loop_
_atom_site_aniso_label
_atom_site_aniso_U_11
_atom_site_aniso_U_22
_atom_site_aniso_U_33
_atom_site_aniso_U_23
_atom_site_aniso_U_13
_atom_site_aniso_U_12
Co1 0.02037(19) 0.0343(2) 0.01969(19) -0.00116(12) 0.00878(14) 0.00115(12)
O14 0.0220(9) 0.0583(13) 0.0327(10) 0.0141(9) 0.0104(8) 0.0016(8)
O16 0.0260(9) 0.0484(11) 0.0223(8) -0.0041(8) 0.0108(7) -0.0044(8)
O18 0.0283(9) 0.0479(11) 0.0310(10) -0.0098(8) 0.0111(8) 0.0036(8)
O15 0.0260(9) 0.0486(11) 0.0299(9) -0.0117(8) 0.0086(8) 0.0062(8)
O11 0.0198(9) 0.0670(14) 0.0276(9) -0.0040(9) 0.0112(7) 0.0021(9)
O17 0.0345(11) 0.0430(11) 0.0320(10) 0.0068(8) 0.0119(9) 0.0032(8)
O8 0.0236(9) 0.0792(17) 0.0285(10) -0.0204(10) 0.0017(8) 0.0143(10)
O7 0.0303(10) 0.0800(16) 0.0242(9) -0.0133(10) 0.0108(8) 0.0127(10)
N2 0.0260(10) 0.0376(12) 0.0255(10) -0.0013(8) 0.0113(8) -0.0026(9)
C22 0.0188(10) 0.0314(11) 0.0210(10) -0.0026(9) 0.0083(8) 0.0029(8)
O12 0.0294(10) 0.0743(15) 0.0260(9) -0.0156(10) 0.0140(8) -0.0037(10)
C24 0.0179(10) 0.0325(11) 0.0202(10) -0.0041(9) 0.0058(8) 0.0022(8)
C17 0.0165(10) 0.0333(12) 0.0236(11) -0.0043(9) 0.0065(9) 0.0025(8)
C23 0.0210(10) 0.0382(13) 0.0225(11) -0.0004(9) 0.0097(9) 0.0050(9)
O9 0.0223(9) 0.0821(17) 0.0425(12) -0.0014(11) 0.0174(9) 0.0035(10)
C18 0.0212(11) 0.0350(12) 0.0229(11) -0.0043(9) 0.0105(9) 0.0031(9)
C11 0.0261(11) 0.0278(11) 0.0286(12) -0.0022(9) 0.0124(10) -0.0041(9)
C10 0.0257(12) 0.0327(12) 0.0329(13) -0.0036(10) 0.0135(10) -0.0040(10)
C19 0.0211(11) 0.0319(11) 0.0196(10) -0.0041(9) 0.0075(9) 0.0043(9)
C13 0.0280(12) 0.0415(14) 0.0252(11) -0.0066(10) 0.0115(10) -0.0035(10)
C20 0.0226(11) 0.0394(13) 0.0204(11) -0.0042(9) 0.0070(9) 0.0057(10)
O10 0.0198(10) 0.110(2) 0.0295(11) -0.0051(12) 0.0046(8) 0.0025(11)
C15 0.0279(12) 0.0441(14) 0.0280(12) -0.0067(11) 0.0150(10) -0.0019(11)
C21 0.0170(10) 0.0352(12) 0.0221(11) -0.0049(9) 0.0073(9) 0.0031(9)
C16 0.0186(11) 0.0477(15) 0.0310(13) -0.0061(11) 0.0091(10) 0.0031(10)
C9 0.0308(14) 0.0516(17) 0.0338(14) 0.0000(12) 0.0140(11) -0.0039(12)
O3 0.0455(15) 0.086(2) 0.073(2) -0.0160(16) 0.0295(14) -0.0128(15)
C12 0.0313(13) 0.0537(17) 0.0294(13) -0.0020(12) 0.0172(11) -0.0107(12)
C14 0.0326(14) 0.0564(18) 0.0238(12) -0.0023(11) 0.0131(11) -0.0117(12)
N1 0.0310(14) 0.108(3) 0.0506(18) -0.0047(19) 0.0154(13) -0.0027(17)
C7 0.0336(16) 0.091(3) 0.0347(16) 0.0004(17) 0.0112(13) -0.0022(17)
C2 0.0438(19) 0.076(3) 0.049(2) -0.0067(18) 0.0208(16) -0.0078(18)
C4 0.058(3) 0.132(5) 0.118(5) -0.048(4) 0.051(3) -0.028(3)
C8 0.0322(15) 0.093(3) 0.0374(16) -0.0012(17) 0.0187(13) -0.0061(17)
C1 0.0385(17) 0.061(2) 0.054(2) -0.0072(16) 0.0182(15) -0.0010(15)
C5 0.038(2) 0.108(4) 0.074(3) -0.008(3) 0.011(2) 0.016(2)
C3 0.046(2) 0.131(4) 0.055(2) -0.026(3) 0.0259(19) -0.014(2)
O4 0.0550(19) 0.171(4) 0.069(2) -0.040(3) 0.0237(17) -0.021(2)
C6 0.0345(19) 0.177(6) 0.049(2) -0.010(3) 0.0252(17) -0.011(3)
O19 0.0432(14) 0.0765(18) 0.0494(15) -0.0147(13) 0.0194(12) -0.0188(13)
O6 0.0429(13) 0.087(2) 0.0420(13) -0.0038(13) 0.0143(11) 0.0268(13)
O2 0.0603(17) 0.100(2) 0.0506(16) -0.0184(16) 0.0276(14) -0.0262(16)
O13 0.0288(13) 0.0369(14) 0.0398(15) 0.000 0.0188(12) 0.000
O1 0.0300(11) 0.0620(15) 0.0450(13) -0.0020(11) 0.0072(10) 0.0023(10)
O5 0.0570(19) 0.140(4) 0.085(2) 0.039(3) 0.0352(18) 0.021(2)

loop_
_atom_type_symbol
_atom_type_description
_atom_type_scat_dispersion_real
_atom_type_scat_dispersion_imag
_atom_type_scat_source
C C 0.0033 0.0016 'International Tables Vol C Tables 4.2.6.8 and 6.1.1.4'
H H 0.0000 0.0000 'International Tables Vol C Tables 4.2.6.8 and 6.1.1.4'
Co Co 0.3494 0.9721 'International Tables Vol C Tables 4.2.6.8 and 6.1.1.4'
N N 0.0061 0.0033 'International Tables Vol C Tables 4.2.6.8 and 6.1.1.4'
O O 0.0106 0.0060 'International Tables Vol C Tables 4.2.6.8 and 6.1.1.4'

loop_
_geom_angle_atom_site_label_1
_geom_angle_atom_site_label_2
_geom_angle_atom_site_label_3
_geom_angle
_geom_angle_site_symmetry_1
_geom_angle_site_symmetry_3
O14 Co1 O16 88.07(8) . .
O14 Co1 O18 91.71(9) . .
O14 Co1 O17 175.95(8) . .
O14 Co1 N2 89.28(8) . .
O16 Co1 O17 87.88(8) . .
O16 Co1 N2 177.32(8) . .
O18 Co1 O16 85.00(8) . .
O18 Co1 O17 88.19(9) . .
O18 Co1 N2 95.46(8) . .
O15 Co1 O14 91.30(9) . .
O15 Co1 O16 91.23(8) . .
O15 Co1 O18 175.09(8) . .
O15 Co1 O17 88.53(9) . .
O15 Co1 N2 88.46(8) . .
O17 Co1 N2 94.76(9) . .
C15 N2 Co1 120.66(18) . .
C15 N2 C14 116.7(2) . .
C14 N2 Co1 121.68(18) . .
C24 C22 C23 120.5(2) . .
C24 C22 C21 118.9(2) . .
C21 C22 C23 120.6(2) . .
C17 C24 C22 120.8(2) . .
C24 C17 C18 119.5(2) . .
C24 C17 C16 120.9(2) . .
C18 C17 C16 119.6(2) . .
O11 C23 C22 117.0(2) . .
O12 C23 O11 123.9(2) . .
O12 C23 C22 119.1(2) . .
C19 C18 C17 120.4(2) . .
C13 C11 C10 121.3(2) . .
C12 C11 C10 121.8(2) . .
C12 C11 C13 116.8(2) . .
C9 C10 C11 121.6(2) . .
C9 C10 C8 117.4(3) . .
C8 C10 C11 121.0(3) . .
C18 C19 C20 120.1(2) . .
C18 C19 C21 119.6(2) . .
C21 C19 C20 120.3(2) . .
C15 C13 C11 119.9(2) . .
O8 C20 C19 117.4(2) . .
O7 C20 O8 124.4(2) . .
O7 C20 C19 118.2(2) . .
N2 C15 C13 123.1(2) . .
C19 C21 C22 120.8(2) . .
O9 C16 C17 117.8(2) . .
O10 C16 C17 117.1(2) . .
O10 C16 O9 125.1(3) . .
C7 C9 C10 121.0(3) . .
C14 C12 C11 119.6(2) . .
N2 C14 C12 123.8(2) . .
C7 N1 C5 119.6(4) . .
C7 N1 C6 119.2(3) . .
C6 N1 C5 121.2(4) . .
N1 C7 C9 121.0(3) . .
C3 C2 C1 115.5(3) . .
C5 C4 C3 113.6(5) . .
C6 C8 C10 119.2(3) . .
O3 C1 C2 111.3(3) . .
O4 C1 O3 125.0(4) . .
O4 C1 C2 123.7(4) . .
C4 C5 N1 109.5(4) . .
C2 C3 C4 110.9(4) . .
N1 C6 C8 121.7(4) . .

loop_
_geom_bond_atom_site_label_1
_geom_bond_atom_site_label_2
_geom_bond_distance
_geom_bond_site_symmetry_2
Co1 O14 2.073(2) .
Co1 O16 2.1070(18) .
Co1 O18 2.098(2) .
Co1 O15 2.0570(19) .
Co1 O17 2.123(2) .
Co1 N2 2.153(2) .
O11 C23 1.261(3) .
O8 C20 1.251(3) .
O7 C20 1.243(3) .
N2 C15 1.338(3) .
N2 C14 1.342(3) .
C22 C24 1.392(3) .
C22 C23 1.510(3) .
C22 C21 1.394(3) .
O12 C23 1.242(3) .
C24 C17 1.390(3) .
C17 C18 1.393(3) .
C17 C16 1.508(3) .
O9 C16 1.256(4) .
C18 C19 1.388(3) .
C11 C10 1.483(3) .
C11 C13 1.394(4) .
C11 C12 1.389(4) .
C10 C9 1.385(4) .
C10 C8 1.392(4) .
C19 C20 1.509(3) .
C19 C21 1.391(3) .
C13 C15 1.387(4) .
O10 C16 1.256(4) .
C9 C7 1.369(4) .
O3 C1 1.303(5) .
C12 C14 1.380(4) .
N1 C7 1.332(5) .
N1 C5 1.518(5) .
N1 C6 1.352(5) .
C2 C1 1.517(5) .
C2 C3 1.491(6) .
C4 C5 1.456(8) .
C4 C3 1.588(7) .
C8 C6 1.381(5) .
C1 O4 1.187(5) .
